data_4108672
loop_
_publ_author_name
'Yanhui Chen'
'Yuhan Zhou'
'Pingping Chen'
'Yinsong Tao'
'Yang Li'
'Jingping Qu'

_publ_section_title
;
 Nitrogenase Model Complexes [Cp*Fe(\m-SR1)2(\m-\h2-R2N=NH)FeCp*] (R1= Me,
 Et; R2= Me, Ph; Cp* = \h5-C5Me5): Synthesis, Structure, and Catalytic N-N
 Bond Cleavage of Hydrazines on Diiron Centers
;
_journal_name_full 'Journal of the American Chemical Society'
_journal_page_first 15250
_journal_page_last 15251
_journal_paper_doi 10.1021/ja805025w
_journal_volume 130
_journal_year 2008
_chemical_formula_sum 'C25 H44 Fe2 N2 S2'
_chemical_formula_weight 548.44
_chemical_name_systematic
; 
 ? 
;
_space_group_IT_number 11
_symmetry_cell_setting monoclinic
_symmetry_space_group_name_Hall '-P 2yb'
_symmetry_space_group_name_H-M 'P 1 21/m 1'
_atom_sites_solution_hydrogens geom
_atom_sites_solution_primary direct
_atom_sites_solution_secondary difmap
_audit_creation_method SHELXL-97
_cell_angle_alpha 90.00
_cell_angle_beta 119.4890(10)
_cell_angle_gamma 90.00
_cell_formula_units_Z 2
_cell_length_a 8.6825(2)
_cell_length_b 20.3381(4)
_cell_length_c 8.7589(2)
_cell_measurement_reflns_used 4087
_cell_measurement_temperature 273(2)
_cell_measurement_theta_max 30.77
_cell_measurement_theta_min 2.67
_cell_volume 1346.32(5)
_computing_cell_refinement 'Bruker SMART'
_computing_data_collection 'Bruker SMART'
_computing_data_reduction 'Bruker SMART'
_computing_molecular_graphics 'Bruker SHELXTL'
_computing_publication_material 'Bruker SHELXTL'
_computing_structure_refinement 'SHELXL-97 (Sheldrick, 1997)'
_computing_structure_solution 'SHELXS-97 (Sheldrick, 1990)'
_diffrn_ambient_temperature 273(2)
_diffrn_measured_fraction_theta_full 0.984
_diffrn_measured_fraction_theta_max 0.984
_diffrn_measurement_device_type 'CCD area detector'
_diffrn_measurement_method 'CCD area detector'
_diffrn_radiation_monochromator graphite
_diffrn_radiation_source 'fine-focus sealed tube'
_diffrn_radiation_type MoK\a
_diffrn_radiation_wavelength 0.71073
_diffrn_reflns_av_R_equivalents 0.0228
_diffrn_reflns_av_sigmaI/netI 0.0214
_diffrn_reflns_limit_h_max 7
_diffrn_reflns_limit_h_min -10
_diffrn_reflns_limit_k_max 25
_diffrn_reflns_limit_k_min -25
_diffrn_reflns_limit_l_max 10
_diffrn_reflns_limit_l_min -10
_diffrn_reflns_number 9127
_diffrn_reflns_theta_full 26.00
_diffrn_reflns_theta_max 26.00
_diffrn_reflns_theta_min 2.00
_exptl_absorpt_coefficient_mu 1.248
_exptl_absorpt_correction_T_max 0.83
_exptl_absorpt_correction_T_min 0.72
_exptl_absorpt_correction_type empirical
_exptl_crystal_colour brown
_exptl_crystal_density_diffrn 1.353
_exptl_crystal_description prim
_exptl_crystal_F_000 584
_exptl_crystal_size_max 0.4
_exptl_crystal_size_mid 0.36
_exptl_crystal_size_min 0.2
_refine_diff_density_max 0.998
_refine_diff_density_min -0.548
_refine_diff_density_rms 0.103
_refine_ls_extinction_method none
_refine_ls_goodness_of_fit_ref 1.010
_refine_ls_hydrogen_treatment constr
_refine_ls_matrix_type full
_refine_ls_number_parameters 154
_refine_ls_number_reflns 2678
_refine_ls_number_restraints 0
_refine_ls_restrained_S_all 1.010
_refine_ls_R_factor_all 0.0777
_refine_ls_R_factor_gt 0.0731
_refine_ls_shift/su_max 0.001
_refine_ls_shift/su_mean 0.000
_refine_ls_structure_factor_coef Fsqd
_refine_ls_weighting_details 'calc w=1/[\s^2^(Fo^2^)+(0.0630P)^2^+7.9049P] where P=(Fo^2^+2Fc^2^)/3'
_refine_ls_weighting_scheme calc
_refine_ls_wR_factor_gt 0.1756
_refine_ls_wR_factor_ref 0.1780
_reflns_number_gt 2446
_reflns_number_total 2678
_reflns_threshold_expression >2sigma(I)
_cod_data_source_file ja805025w_si_004.cif
_cod_data_source_block ds1
_cod_database_code 4108672

loop_
_symmetry_equiv_pos_as_xyz
'x, y, z'
'-x, y+1/2, -z'
'-x, -y, -z'
'x, -y-1/2, z'

loop_
_atom_site_label
_atom_site_type_symbol
_atom_site_fract_x
_atom_site_fract_y
_atom_site_fract_z
_atom_site_U_iso_or_equiv
_atom_site_adp_type
_atom_site_occupancy
_atom_site_symmetry_multiplicity
_atom_site_calc_flag
_atom_site_refinement_flags
Fe1 Fe 0.40686(10) 0.17214(3) 0.33767(9) 0.0383(3) Uani 1 1 d .
S2 S 0.5978(3) 0.2500 0.5213(2) 0.0398(4) Uani 1 2 d S
S3 S 0.2118(3) 0.2500 0.3271(2) 0.0398(4) Uani 1 2 d S
N1 N 0.4098(6) 0.2178(2) 0.1555(5) 0.0446(10) Uani 1 1 d .
C1 C 0.410(3) 0.1170(5) 0.6734(18) 0.268(14) Uani 1 1 d .
H1A H 0.4189 0.0773 0.7363 0.402 Uiso 1 1 calc R
H1B H 0.2995 0.1383 0.6416 0.402 Uiso 1 1 calc R
H1C H 0.5058 0.1459 0.7465 0.402 Uiso 1 1 calc R
C2 C 0.0662(15) 0.0915(5) 0.286(3) 0.191(9) Uani 1 1 d .
H2A H 0.0304 0.0473 0.2905 0.287 Uiso 1 1 calc R
H2B H -0.0054 0.1087 0.1694 0.287 Uiso 1 1 calc R
H2C H 0.0516 0.1183 0.3678 0.287 Uiso 1 1 calc R
C3 C 0.2151(17) 0.0627(5) 0.0286(13) 0.123(4) Uani 1 1 d .
H3A H 0.2046 0.0159 0.0143 0.184 Uiso 1 1 calc R
H3B H 0.2688 0.0802 -0.0359 0.184 Uiso 1 1 calc R
H3C H 0.0997 0.0817 -0.0148 0.184 Uiso 1 1 calc R
C4 C 0.6328(16) 0.0644(5) 0.250(2) 0.152(6) Uani 1 1 d .
H4A H 0.6568 0.0180 0.2614 0.228 Uiso 1 1 calc R
H4B H 0.7415 0.0882 0.3159 0.228 Uiso 1 1 calc R
H4C H 0.5797 0.0766 0.1282 0.228 Uiso 1 1 calc R
C5 C 0.7526(16) 0.0935(5) 0.6335(18) 0.179(8) Uani 1 1 d .
H5A H 0.7891 0.0494 0.6739 0.268 Uiso 1 1 calc R
H5B H 0.7604 0.1199 0.7280 0.268 Uiso 1 1 calc R
H5C H 0.8282 0.1116 0.5930 0.268 Uiso 1 1 calc R
C6 C 0.5607(11) 0.0930(4) 0.4824(12) 0.074(2) Uani 1 1 d .
C7 C 0.4187(17) 0.1011(3) 0.5122(11) 0.094(3) Uani 1 1 d .
C8 C 0.2562(10) 0.0919(3) 0.3308(13) 0.074(2) Uani 1 1 d .
C9 C 0.3304(10) 0.0795(3) 0.2237(9) 0.0585(16) Uani 1 1 d .
C10 C 0.5077(11) 0.0807(3) 0.3177(13) 0.074(2) Uani 1 1 d .
C11 C 0.9679(15) 0.2500 0.6452(16) 0.101(5) Uani 1 2 d S
H11A H 1.0599 0.2500 0.6145 0.152 Uiso 1 2 d SR
H11B H 0.9785 0.2885 0.7130 0.152 Uiso 0.50 1 d PR
C12 C 0.7920(11) 0.2500 0.4793(10) 0.051(2) Uani 1 2 d S
H12A H 0.7839 0.2881 0.4111 0.061 Uiso 1 1 d R
C13 C -0.1552(13) 0.2500 0.0769(14) 0.076(3) Uani 1 2 d S
H13A H -0.2444 0.2500 -0.0447 0.114 Uiso 1 2 d SR
H13B H -0.1681 0.2115 0.1329 0.114 Uiso 1 1 d R
C14 C 0.0261(11) 0.2500 0.0969(10) 0.055(2) Uani 1 2 d S
H14A H 0.0366 0.2119 0.0381 0.066 Uiso 1 1 d R
C15 C 0.4106(15) 0.1978(6) -0.0049(14) 0.047(3) Uani 0.50 1 d P
H15A H 0.4126 0.2362 -0.0677 0.071 Uiso 0.50 1 calc PR
H15B H 0.3061 0.1726 -0.0774 0.071 Uiso 0.50 1 calc PR
H15C H 0.5135 0.1715 0.0253 0.071 Uiso 0.50 1 calc PR

loop_
_atom_site_aniso_label
_atom_site_aniso_U_11
_atom_site_aniso_U_22
_atom_site_aniso_U_33
_atom_site_aniso_U_23
_atom_site_aniso_U_13
_atom_site_aniso_U_12
Fe1 0.0423(4) 0.0298(4) 0.0374(4) -0.0040(3) 0.0155(3) -0.0013(3)
S2 0.0443(10) 0.0339(9) 0.0323(9) 0.000 0.0119(8) 0.000
S3 0.0421(10) 0.0403(10) 0.0390(9) 0.000 0.0215(8) 0.000
N1 0.041(2) 0.054(3) 0.036(2) -0.0066(19) 0.0166(19) 0.000(2)
C1 0.70(4) 0.058(6) 0.162(12) -0.004(7) 0.30(2) -0.042(13)
C2 0.118(9) 0.063(6) 0.46(3) 0.027(11) 0.194(14) -0.009(6)
C3 0.178(12) 0.072(6) 0.091(7) -0.035(5) 0.046(7) -0.031(7)
C4 0.144(10) 0.058(5) 0.34(2) -0.003(9) 0.183(13) 0.004(6)
C5 0.133(10) 0.061(6) 0.193(13) 0.043(7) -0.035(9) 0.002(6)
C6 0.073(5) 0.044(4) 0.090(6) 0.018(4) 0.028(4) 0.010(3)
C7 0.212(11) 0.028(3) 0.074(5) -0.003(3) 0.096(7) -0.019(5)
C8 0.065(4) 0.031(3) 0.152(8) 0.007(4) 0.073(5) -0.002(3)
C9 0.082(5) 0.033(3) 0.068(4) -0.012(3) 0.042(4) -0.013(3)
C10 0.074(5) 0.033(3) 0.129(7) -0.006(4) 0.060(5) -0.001(3)
C11 0.049(6) 0.178(15) 0.075(7) 0.000 0.029(6) 0.000
C12 0.054(5) 0.053(5) 0.039(4) 0.000 0.018(4) 0.000
C13 0.055(6) 0.107(9) 0.059(6) 0.000 0.022(5) 0.000
C14 0.044(4) 0.076(6) 0.038(4) 0.000 0.015(4) 0.000
C15 0.044(6) 0.058(7) 0.044(6) -0.013(5) 0.024(5) -0.003(5)

loop_
_atom_type_symbol
_atom_type_description
_atom_type_scat_dispersion_real
_atom_type_scat_dispersion_imag
_atom_type_scat_source
C C 0.0033 0.0016 'International Tables Vol C Tables 4.2.6.8 and 6.1.1.4'
H H 0.0000 0.0000 'International Tables Vol C Tables 4.2.6.8 and 6.1.1.4'
N N 0.0061 0.0033 'International Tables Vol C Tables 4.2.6.8 and 6.1.1.4'
S S 0.1246 0.1234 'International Tables Vol C Tables 4.2.6.8 and 6.1.1.4'
Fe Fe 0.3463 0.8444 'International Tables Vol C Tables 4.2.6.8 and 6.1.1.4'

loop_
_geom_angle_atom_site_label_1
_geom_angle_atom_site_label_2
_geom_angle_atom_site_label_3
_geom_angle
_geom_angle_site_symmetry_1
_geom_angle_site_symmetry_3
N1 Fe1 C7 165.4(3) . .
N1 Fe1 C8 130.1(3) . .
C7 Fe1 C8 43.4(4) . .
N1 Fe1 C6 129.5(3) . .
C7 Fe1 C6 39.2(4) . .
C8 Fe1 C6 67.4(3) . .
N1 Fe1 C9 100.2(2) . .
C7 Fe1 C9 67.1(3) . .
C8 Fe1 C9 39.3(3) . .
C6 Fe1 C9 63.2(3) . .
N1 Fe1 C10 100.9(3) . .
C7 Fe1 C10 64.7(3) . .
C8 Fe1 C10 65.4(3) . .
C6 Fe1 C10 36.4(3) . .
C9 Fe1 C10 37.4(3) . .
N1 Fe1 S2 86.91(14) . .
C7 Fe1 S2 102.0(3) . .
C8 Fe1 S2 142.6(3) . .
C6 Fe1 S2 94.7(2) . .
C9 Fe1 S2 156.1(2) . .
C10 Fe1 S2 119.0(2) . .
N1 Fe1 S3 86.65(15) . .
C7 Fe1 S3 106.3(3) . .
C8 Fe1 S3 95.72(19) . .
C6 Fe1 S3 143.3(3) . .
C9 Fe1 S3 123.5(2) . .
C10 Fe1 S3 160.2(2) . .
S2 Fe1 S3 79.32(6) . .
C12 S2 Fe1 105.66(18) . .
C12 S2 Fe1 105.66(18) . 4_565
Fe1 S2 Fe1 87.78(7) . 4_565
C14 S3 Fe1 105.9(2) . 4_565
C14 S3 Fe1 105.9(2) . .
Fe1 S3 Fe1 87.65(8) 4_565 .
N1 N1 C15 106.1(5) 4_565 .
N1 N1 Fe1 120.03(14) 4_565 .
C15 N1 Fe1 133.8(6) . .
C7 C1 H1A 109.5 . .
C7 C1 H1B 109.5 . .
H1A C1 H1B 109.5 . .
C7 C1 H1C 109.5 . .
H1A C1 H1C 109.5 . .
H1B C1 H1C 109.5 . .
C8 C2 H2A 109.5 . .
C8 C2 H2B 109.5 . .
H2A C2 H2B 109.5 . .
C8 C2 H2C 109.5 . .
H2A C2 H2C 109.5 . .
H2B C2 H2C 109.5 . .
C9 C3 H3A 109.5 . .
C9 C3 H3B 109.5 . .
H3A C3 H3B 109.5 . .
C9 C3 H3C 109.5 . .
H3A C3 H3C 109.5 . .
H3B C3 H3C 109.5 . .
C10 C4 H4A 109.5 . .
C10 C4 H4B 109.5 . .
H4A C4 H4B 109.5 . .
C10 C4 H4C 109.5 . .
H4A C4 H4C 109.5 . .
H4B C4 H4C 109.5 . .
C6 C5 H5A 109.5 . .
C6 C5 H5B 109.5 . .
H5A C5 H5B 109.5 . .
C6 C5 H5C 109.5 . .
H5A C5 H5C 109.5 . .
H5B C5 H5C 109.5 . .
C10 C6 C7 111.6(8) . .
C10 C6 C5 126.6(11) . .
C7 C6 C5 121.6(11) . .
C10 C6 Fe1 72.7(4) . .
C7 C6 Fe1 70.1(4) . .
C5 C6 Fe1 128.3(6) . .
C6 C7 C1 132.0(14) . .
C6 C7 C8 103.9(6) . .
C1 C7 C8 124.1(13) . .
C6 C7 Fe1 70.7(4) . .
C1 C7 Fe1 122.9(6) . .
C8 C7 Fe1 68.5(4) . .
C9 C8 C2 129.3(11) . .
C9 C8 C7 103.0(6) . .
C2 C8 C7 127.5(11) . .
C9 C8 Fe1 70.7(4) . .
C2 C8 Fe1 127.6(5) . .
C7 C8 Fe1 68.1(4) . .
C10 C9 C8 110.7(7) . .
C10 C9 C3 127.6(8) . .
C8 C9 C3 121.6(8) . .
C10 C9 Fe1 71.9(4) . .
C8 C9 Fe1 70.0(4) . .
C3 C9 Fe1 127.8(5) . .
C6 C10 C9 110.8(7) . .
C6 C10 C4 123.2(10) . .
C9 C10 C4 125.7(10) . .
C6 C10 Fe1 70.9(4) . .
C9 C10 Fe1 70.7(4) . .
C4 C10 Fe1 129.7(6) . .
C12 C11 H11A 108.6 . .
C12 C11 H11B 109.9 . .
H11A C11 H11B 109.5 . .
C11 C12 S2 113.0(7) . .
C11 C12 H12A 109.3 . .
S2 C12 H12A 108.8 . .
C14 C13 H13A 111.0 . .
C14 C13 H13B 108.7 . .
H13A C13 H13B 109.5 . .
C13 C14 S3 115.4(6) . .
C13 C14 H14A 108.1 . .
S3 C14 H14A 108.7 . .
N1 C15 H15A 109.5 . .
N1 C15 H15B 109.5 . .
H15A C15 H15B 109.5 . .
N1 C15 H15C 109.5 . .
H15A C15 H15C 109.5 . .
H15B C15 H15C 109.5 . .

loop_
_geom_bond_atom_site_label_1
_geom_bond_atom_site_label_2
_geom_bond_distance
_geom_bond_site_symmetry_2
Fe1 N1 1.858(5) .
Fe1 C7 2.069(6) .
Fe1 C8 2.073(6) .
Fe1 C6 2.077(7) .
Fe1 C9 2.083(6) .
Fe1 C10 2.098(7) .
Fe1 S2 2.2841(15) .
Fe1 S3 2.2866(16) .
S2 C12 1.895(9) .
S2 Fe1 2.2841(14) 4_565
S3 C14 1.861(8) .
S3 Fe1 2.2866(16) 4_565
N1 N1 1.308(9) 4_565
N1 C15 1.466(11) .
C1 C7 1.487(12) .
C1 H1A 0.9600 .
C1 H1B 0.9600 .
C1 H1C 0.9600 .
C2 C8 1.495(11) .
C2 H2A 0.9600 .
C2 H2B 0.9600 .
C2 H2C 0.9600 .
C3 C9 1.534(11) .
C3 H3A 0.9600 .
C3 H3B 0.9600 .
C3 H3C 0.9600 .
C4 C10 1.512(12) .
C4 H4A 0.9600 .
C4 H4B 0.9600 .
C4 H4C 0.9600 .
C5 C6 1.535(13) .
C5 H5A 0.9600 .
C5 H5B 0.9600 .
C5 H5C 0.9600 .
C6 C10 1.304(12) .
C6 C7 1.390(12) .
C7 C8 1.531(13) .
C8 C9 1.398(10) .
C9 C10 1.342(10) .
C11 C12 1.503(14) .
C11 H11A 0.9601 .
C11 H11B 0.9600 .
C12 H12A 0.9600 .
C13 C14 1.495(13) .
C13 H13A 0.9600 .
C13 H13B 0.9600 .
C14 H14A 0.9600 .
C15 H15A 0.9600 .
C15 H15B 0.9600 .
C15 H15C 0.9600 .
